data_4002142
loop_
_publ_author_name
'Sibille, Romain'
'Mazet, Thomas'
'Malaman, Bernard'
'Wang, Qirong'
'Didelot, Emilie'
'Fran\,cois, Michel'

_publ_section_title
;
 Site-Dependent Substitutions in Mixed-Metal Metal--Organic Frameworks: A
 Case Study and Guidelines for Analogous Systems
;
_journal_issue 1
_journal_name_full 'Chemistry of Materials'
_journal_page_first 133
_journal_paper_doi 10.1021/cm503570f
_journal_volume 27
_journal_year 2015
_chemical_formula_sum 'C16 H16 Fe5 O18'
_chemical_formula_weight 775.54
_chemical_name_systematic
;
 ?
;
_space_group_crystal_system monoclinic
_space_group_IT_number 14
_space_group_name_Hall '-P 2ybc'
_space_group_name_H-M_alt 'P 1 21/c 1'
_symmetry_space_group_name_Hall '-P 2ybc'
_symmetry_space_group_name_H-M 'P 1 21/c 1'
_atom_sites_solution_hydrogens geom
_audit_creation_method SHELXL-2014
_cell_angle_alpha 90
_cell_angle_beta 96.947(6)
_cell_angle_gamma 90
_cell_formula_units_Z 2
_cell_length_a 9.5106(18)
_cell_length_b 9.4976(19)
_cell_length_c 12.493(2)
_cell_measurement_temperature 296(2)
_cell_volume 1120.2(4)
_computing_structure_refinement 'SHELXL-2014 (Sheldrick, 2014)'
_diffrn_ambient_temperature 296(2)
_diffrn_measured_fraction_theta_full 1.000
_diffrn_measured_fraction_theta_max 0.997
_diffrn_radiation_type MoK\a
_diffrn_radiation_wavelength 0.71073
_diffrn_reflns_av_R_equivalents 0.1097
_diffrn_reflns_av_unetI/netI 0.0709
_diffrn_reflns_Laue_measured_fraction_full 1.000
_diffrn_reflns_Laue_measured_fraction_max 0.997
_diffrn_reflns_limit_h_max 12
_diffrn_reflns_limit_h_min -12
_diffrn_reflns_limit_k_max 12
_diffrn_reflns_limit_k_min -12
_diffrn_reflns_limit_l_max 16
_diffrn_reflns_limit_l_min -16
_diffrn_reflns_number 19720
_diffrn_reflns_point_group_measured_fraction_full 1.000
_diffrn_reflns_point_group_measured_fraction_max 0.997
_diffrn_reflns_theta_full 25.242
_diffrn_reflns_theta_max 28.657
_diffrn_reflns_theta_min 2.157
_exptl_absorpt_coefficient_mu 3.255
_exptl_crystal_density_diffrn 2.299
_exptl_crystal_F_000 772
_refine_diff_density_max 0.692
_refine_diff_density_min -0.709
_refine_diff_density_rms 0.143
_refine_ls_extinction_method none
_refine_ls_goodness_of_fit_ref 1.030
_refine_ls_hydrogen_treatment constr
_refine_ls_matrix_type full
_refine_ls_number_parameters 178
_refine_ls_number_reflns 2876
_refine_ls_number_restraints 0
_refine_ls_restrained_S_all 1.030
_refine_ls_R_factor_all 0.0750
_refine_ls_R_factor_gt 0.0434
_refine_ls_shift/su_max 0.000
_refine_ls_shift/su_mean 0.000
_refine_ls_structure_factor_coef Fsqd
_refine_ls_weighting_details 'w=1/[\s^2^(Fo^2^)+(0.0407P)^2^+1.0945P] where P=(Fo^2^+2Fc^2^)/3'
_refine_ls_weighting_scheme calc
_refine_ls_wR_factor_gt 0.0961
_refine_ls_wR_factor_ref 0.1090
_reflns_Friedel_coverage 0.000
_reflns_number_gt 2041
_reflns_number_total 2876
_reflns_threshold_expression 'I > 2\s(I)'
_cod_data_source_file cm503570f_si_003.cif
_cod_data_source_block 14
_cod_depositor_comments 'Adding full bibliography for 4002129--4002143.cif.'
_cod_database_code 4002142
_shelx_space_group_comment
;
The symmetry employed for this shelxl refinement is uniquely defined
by the following loop, which should always be used as a source of
symmetry information in preference to the above space-group names.
They are only intended as comments.
;

loop_
_space_group_symop_operation_xyz
'x, y, z'
'-x, y+1/2, -z+1/2'
'-x, -y, -z'
'x, -y-1/2, z-1/2'

loop_
_atom_site_label
_atom_site_type_symbol
_atom_site_fract_x
_atom_site_fract_y
_atom_site_fract_z
_atom_site_U_iso_or_equiv
_atom_site_adp_type
_atom_site_occupancy
_atom_site_site_symmetry_order
_atom_site_calc_flag
_atom_site_refinement_flags_posn
_atom_site_refinement_flags_adp
_atom_site_refinement_flags_occupancy
Fe1 Fe 0.5000 0.0000 0.0000 0.0155(2) Uani 1 2 d S . P
Fe2 Fe 0.61949(7) 0.20750(6) -0.16598(5) 0.01656(16) Uani 1 1 d . . .
Fe3 Fe 0.67189(7) -0.18162(6) -0.15398(5) 0.01752(16) Uani 1 1 d . . .
O1 O 0.5497(3) 0.0047(3) -0.1593(2) 0.0150(6) Uani 1 1 d . . .
O2 O 0.6325(3) -0.2550(3) 0.1759(2) 0.0181(6) Uani 1 1 d . . .
O3 O 1.1638(3) -0.1574(3) 0.1604(3) 0.0262(7) Uani 1 1 d . . .
O4 O 0.6514(3) 0.4235(3) -0.1629(2) 0.0249(7) Uani 1 1 d . . .
O5 O 0.7559(4) 0.6236(3) -0.1103(3) 0.0318(8) Uani 1 1 d . . .
O6 O 0.5509(3) 0.2719(3) 0.1622(2) 0.0193(6) Uani 1 1 d . . .
O7 O 0.6290(3) 0.1916(3) 0.0131(2) 0.0177(6) Uani 1 1 d . . .
O8 O 0.6673(3) -0.1421(3) 0.0266(2) 0.0193(6) Uani 1 1 d . . .
O9 O 1.1388(3) 0.0763(3) 0.1538(3) 0.0271(7) Uani 1 1 d . . .
C1 C 0.7356(5) 0.4959(4) -0.0987(3) 0.0183(9) Uani 1 1 d . . .
C2 C 0.7198(6) 0.4105(5) 0.0887(4) 0.0409(14) Uani 1 1 d . . .
H2A H 0.7795 0.4119 0.1573 0.049 Uiso 1 1 calc R U .
H2B H 0.6590 0.4927 0.0866 0.049 Uiso 1 1 calc R U .
C3 C 0.6274(4) 0.2826(4) 0.0865(3) 0.0169(8) Uani 1 1 d . . .
C4 C 0.8154(5) 0.4263(5) -0.0004(3) 0.0228(9) Uani 1 1 d . . .
H4A H 0.8974 0.4828 0.0257 0.027 Uiso 1 1 calc R U .
H4B H 0.8485 0.3343 -0.0200 0.027 Uiso 1 1 calc R U .
C5 C 0.7147(4) -0.2022(4) 0.1144(3) 0.0170(8) Uani 1 1 d . . .
C6 C 0.8725(4) -0.2059(5) 0.1410(4) 0.0232(9) Uani 1 1 d . . .
H6A H 0.9137 -0.2600 0.0868 0.028 Uiso 1 1 calc R U .
H6B H 0.8972 -0.2515 0.2102 0.028 Uiso 1 1 calc R U .
C7 C 0.9316(5) -0.0574(5) 0.1451(4) 0.0280(10) Uani 1 1 d . . .
H7A H 0.8914 -0.0079 0.0807 0.034 Uiso 1 1 calc R U .
H7B H 0.9003 -0.0094 0.2065 0.034 Uiso 1 1 calc R U .
C8 C 1.0906(5) -0.0468(5) 0.1534(3) 0.0211(9) Uani 1 1 d . . .

loop_
_atom_site_aniso_label
_atom_site_aniso_U_11
_atom_site_aniso_U_22
_atom_site_aniso_U_33
_atom_site_aniso_U_23
_atom_site_aniso_U_13
_atom_site_aniso_U_12
Fe1 0.0209(5) 0.0122(4) 0.0137(4) 0.0012(3) 0.0039(3) 0.0000(3)
Fe2 0.0234(3) 0.0115(3) 0.0147(3) 0.0012(2) 0.0021(2) -0.0016(2)
Fe3 0.0224(3) 0.0124(3) 0.0178(3) -0.0019(2) 0.0025(2) -0.0008(2)
O1 0.0197(15) 0.0122(13) 0.0131(13) -0.0001(11) 0.0020(11) 0.0003(11)
O2 0.0205(16) 0.0172(15) 0.0170(14) 0.0029(12) 0.0045(12) -0.0007(12)
O3 0.0212(17) 0.0208(16) 0.0367(18) -0.0047(14) 0.0037(14) -0.0018(13)
O4 0.0322(18) 0.0157(15) 0.0239(16) 0.0018(13) -0.0084(14) -0.0022(13)
O5 0.042(2) 0.0124(15) 0.0392(19) 0.0032(14) -0.0043(16) -0.0044(14)
O6 0.0255(17) 0.0207(16) 0.0118(13) -0.0039(12) 0.0032(12) -0.0049(13)
O7 0.0258(16) 0.0140(14) 0.0134(13) -0.0015(11) 0.0024(12) -0.0054(12)
O8 0.0226(16) 0.0208(15) 0.0145(14) 0.0048(12) 0.0027(12) 0.0030(12)
O9 0.0250(17) 0.0198(16) 0.0374(19) -0.0034(14) 0.0072(14) -0.0061(13)
C1 0.023(2) 0.013(2) 0.020(2) -0.0012(16) 0.0064(17) -0.0009(17)
C2 0.075(4) 0.029(3) 0.021(2) -0.004(2) 0.014(2) -0.031(3)
C3 0.020(2) 0.0148(19) 0.0156(19) 0.0028(16) 0.0009(16) -0.0031(17)
C4 0.026(2) 0.020(2) 0.021(2) 0.0044(18) -0.0029(18) -0.0099(19)
C5 0.021(2) 0.0120(19) 0.0178(19) -0.0006(16) 0.0023(16) 0.0024(16)
C6 0.018(2) 0.019(2) 0.032(2) 0.0078(19) 0.0010(18) 0.0013(18)
C7 0.024(2) 0.023(2) 0.038(3) -0.004(2) 0.006(2) -0.0018(19)
C8 0.023(2) 0.027(2) 0.0141(19) -0.0060(17) 0.0052(17) -0.0030(19)

loop_
_atom_type_symbol
_atom_type_description
_atom_type_scat_dispersion_real
_atom_type_scat_dispersion_imag
_atom_type_scat_source
C C 0.0033 0.0016 'International Tables Vol C Tables 4.2.6.8 and 6.1.1.4'
H H 0.0000 0.0000 'International Tables Vol C Tables 4.2.6.8 and 6.1.1.4'
O O 0.0106 0.0060 'International Tables Vol C Tables 4.2.6.8 and 6.1.1.4'
Fe Fe 0.3463 0.8444 'International Tables Vol C Tables 4.2.6.8 and 6.1.1.4'

loop_
_geom_angle_atom_site_label_1
_geom_angle_atom_site_label_2
_geom_angle_atom_site_label_3
_geom_angle
_geom_angle_site_symmetry_1
_geom_angle_site_symmetry_3
O8 Fe1 O8 180.0 . 3_655
O8 Fe1 O1 84.81(10) . .
O8 Fe1 O1 95.19(10) 3_655 .
O8 Fe1 O1 95.19(10) . 3_655
O8 Fe1 O1 84.81(10) 3_655 3_655
O1 Fe1 O1 180.0 . 3_655
O8 Fe1 O7 83.33(11) . 3_655
O8 Fe1 O7 96.67(11) 3_655 3_655
O1 Fe1 O7 97.77(10) . 3_655
O1 Fe1 O7 82.24(10) 3_655 3_655
O8 Fe1 O7 96.67(11) . .
O8 Fe1 O7 83.33(11) 3_655 .
O1 Fe1 O7 82.23(10) . .
O1 Fe1 O7 97.77(10) 3_655 .
O7 Fe1 O7 180.0 3_655 .
O1 Fe2 O4 168.53(12) . .
O1 Fe2 O3 96.15(11) . 3_755
O4 Fe2 O3 94.70(12) . 3_755
O1 Fe2 O6 93.71(11) . 4_565
O4 Fe2 O6 87.43(11) . 4_565
O3 Fe2 O6 103.20(12) 3_755 4_565
O1 Fe2 O7 82.49(10) . .
O4 Fe2 O7 93.47(11) . .
O3 Fe2 O7 91.74(12) 3_755 .
O6 Fe2 O7 164.92(11) 4_565 .
O9 Fe3 O5 97.15(13) 3_755 1_545
O9 Fe3 O1 94.06(12) 3_755 .
O5 Fe3 O1 162.42(12) 1_545 .
O9 Fe3 O2 100.42(11) 3_755 4
O5 Fe3 O2 91.47(12) 1_545 4
O1 Fe3 O2 99.79(11) . 4
O9 Fe3 O6 172.67(12) 3_755 3_655
O5 Fe3 O6 90.15(12) 1_545 3_655
O1 Fe3 O6 78.99(11) . 3_655
O2 Fe3 O6 78.71(10) 4 3_655
O9 Fe3 O8 92.30(12) 3_755 .
O5 Fe3 O8 86.53(12) 1_545 .
O1 Fe3 O8 79.51(10) . .
O2 Fe3 O8 167.27(10) 4 .
O6 Fe3 O8 88.72(10) 3_655 .
Fe2 O1 Fe1 99.79(11) . .
Fe2 O1 Fe3 127.65(14) . .
Fe1 O1 Fe3 97.95(11) . .
C5 O2 Fe3 130.6(3) . 4_556
C8 O3 Fe2 136.2(3) . 3_755
C1 O4 Fe2 129.0(3) . .
C1 O5 Fe3 148.0(3) . 1_565
C3 O6 Fe2 126.8(3) . 4_566
C3 O6 Fe3 127.8(3) . 3_655
Fe2 O6 Fe3 104.17(11) 4_566 3_655
C3 O7 Fe1 124.6(2) . .
C3 O7 Fe2 132.8(2) . .
Fe1 O7 Fe2 91.54(10) . .
C5 O8 Fe1 127.9(3) . .
C5 O8 Fe3 136.8(3) . .
Fe1 O8 Fe3 93.13(11) . .
C8 O9 Fe3 140.4(3) . 3_755
O5 C1 O4 123.6(4) . .
O5 C1 C4 116.9(4) . .
O4 C1 C4 119.5(4) . .
C3 C2 C4 117.8(4) . .
C3 C2 H2A 107.9 . .
C4 C2 H2A 107.9 . .
C3 C2 H2B 107.9 . .
C4 C2 H2B 107.9 . .
H2A C2 H2B 107.2 . .
O7 C3 O6 123.2(4) . .
O7 C3 C2 120.7(4) . .
O6 C3 C2 116.2(4) . .
C1 C4 C2 110.5(4) . .
C1 C4 H4A 109.6 . .
C2 C4 H4A 109.6 . .
C1 C4 H4B 109.6 . .
C2 C4 H4B 109.6 . .
H4A C4 H4B 108.1 . .
O2 C5 O8 121.5(4) . .
O2 C5 C6 122.2(4) . .
O8 C5 C6 116.3(4) . .
C5 C6 C7 110.1(4) . .
C5 C6 H6A 109.6 . .
C7 C6 H6A 109.6 . .
C5 C6 H6B 109.6 . .
C7 C6 H6B 109.6 . .
H6A C6 H6B 108.2 . .
C8 C7 C6 115.4(4) . .
C8 C7 H7A 108.4 . .
C6 C7 H7A 108.4 . .
C8 C7 H7B 108.4 . .
C6 C7 H7B 108.4 . .
H7A C7 H7B 107.5 . .
O9 C8 O3 125.4(4) . .
O9 C8 C7 115.2(4) . .
O3 C8 C7 119.4(4) . .

loop_
_geom_bond_atom_site_label_1
_geom_bond_atom_site_label_2
_geom_bond_distance
_geom_bond_site_symmetry_2
Fe1 O8 2.082(3) .
Fe1 O8 2.082(3) 3_655
Fe1 O1 2.101(3) .
Fe1 O1 2.101(3) 3_655
Fe1 O7 2.190(3) 3_655
Fe1 O7 2.190(3) .
Fe2 O1 2.042(3) .
Fe2 O4 2.073(3) .
Fe2 O3 2.108(3) 3_755
Fe2 O6 2.175(3) 4_565
Fe2 O7 2.233(3) .
Fe3 O9 2.059(3) 3_755
Fe3 O5 2.063(3) 1_545
Fe3 O1 2.113(3) .
Fe3 O2 2.198(3) 4
Fe3 O6 2.276(3) 3_655
Fe3 O8 2.292(3) .
O2 C5 1.264(5) .
O2 Fe3 2.198(3) 4_556
O3 C8 1.258(5) .
O3 Fe2 2.108(3) 3_755
O4 C1 1.266(5) .
O5 C1 1.239(5) .
O5 Fe3 2.063(3) 1_565
O6 C3 1.265(4) .
O6 Fe2 2.175(3) 4_566
O6 Fe3 2.276(3) 3_655
O7 C3 1.262(5) .
O8 C5 1.271(5) .
O9 C8 1.256(5) .
O9 Fe3 2.059(3) 3_755
C1 C4 1.515(6) .
C2 C3 1.497(6) .
C2 C4 1.528(6) .
C2 H2A 0.9700 .
C2 H2B 0.9700 .
C4 H4A 0.9700 .
C4 H4B 0.9700 .
C5 C6 1.498(6) .
C6 C7 1.517(6) .
C6 H6A 0.9700 .
C6 H6B 0.9700 .
C7 C8 1.507(6) .
C7 H7A 0.9700 .
C7 H7B 0.9700 .
